data_7702489
loop_
_publ_author_name
'Arnold, Phillip J.'
'Davies, Sian C.'
'Dilworth, Jonathan R.'
'Durrant, Marcus C.'
'Griffiths, D. Vaughan'
'Hughes, David L.'
'Richards, Raymond L.'
'Sharpe, Philip C.'

_publ_section_title
;
 Copper complexes of the functionalised tripodal ligand
 tris(2-pyridyl)methylamine and its derivatives&#x200A;&#x2020;
;
_journal_issue 5
_journal_name_full 'Journal of the Chemical Society, Dalton Transactions'
_journal_page_first 736
_journal_paper_doi 10.1039/b008476j
_journal_year 2001
_chemical_formula_moiety 'C32 H28 Br3 Cu2 N8, Br, 3(C H4 O)'
_chemical_formula_structural '[{Cu(tpm)}2Br3]Br.3MeOH'
_chemical_formula_sum 'C35 H40 Br4 Cu2 N8 O3'
_chemical_formula_weight 1067.5
_chemical_name_common 'Complex 5'
_space_group_IT_number 59
_space_group_name_Hall '-P 2c 2bc'
_space_group_name_H-M_alt 'P n m m :2'
_symmetry_cell_setting orthorhombic
_symmetry_space_group_name_H-M 'P n m m :2'
_atom_sites_solution_hydrogens geom
_atom_sites_solution_primary direct
_atom_sites_solution_secondary difmap
_audit_creation_method SHELXL
_cell_angle_alpha 90.00
_cell_angle_beta 90.00
_cell_angle_gamma 90.00
_cell_formula_units_Z 4
_cell_length_a 8.1466(14)
_cell_length_b 14.188(2)
_cell_length_c 31.992(5)
_cell_measurement_reflns_used 25
_cell_measurement_temperature 293(2)
_cell_measurement_theta_max 12
_cell_measurement_theta_min 10
_cell_volume 3697.8(10)
_computing_cell_refinement 'CAD4/EXPRESS (Enraf-Nonius, 1992)'
_computing_data_collection 'CAD4/EXPRESS (Enraf-Nonius, 1992)'
_computing_data_reduction 'CAD4 (Hursthouse, 1976)'
_computing_molecular_graphics 'ORTEP (Johnson, 1971)'
_computing_publication_material 'SHELXL-93 (Sheldrick, 1993)'
_computing_structure_refinement 'SHELXL-93 (Sheldrick, 1993)'
_computing_structure_solution 'SHELXS-86 (Sheldrick, 1990)'
_diffrn_ambient_temperature 293(2)
_diffrn_measurement_device 'Enraf-Nonius CAD4 diffractometer'
_diffrn_measurement_method 'scintillation counter; \w/\q scans'
_diffrn_radiation_monochromator graphite
_diffrn_radiation_source 'fine-focus sealed tube'
_diffrn_radiation_type Mo-K\a
_diffrn_radiation_wavelength 0.71069
_diffrn_reflns_av_R_equivalents 0.100
_diffrn_reflns_av_sigmaI/netI 0.0879
_diffrn_reflns_limit_h_max 9
_diffrn_reflns_limit_h_min -1
_diffrn_reflns_limit_k_max 16
_diffrn_reflns_limit_k_min -1
_diffrn_reflns_limit_l_max 38
_diffrn_reflns_limit_l_min -38
_diffrn_reflns_number 6014
_diffrn_reflns_theta_max 25.0
_diffrn_reflns_theta_min 2.39
_diffrn_standards_decay_% 0
_diffrn_standards_interval_time '10000 s'
_diffrn_standards_number 3
_exptl_absorpt_coefficient_mu 5.52
_exptl_absorpt_correction_T_max 0.112
_exptl_absorpt_correction_T_min 0.075
_exptl_absorpt_correction_type 'semi-empirical psi-scans'
_exptl_crystal_colour brown
_exptl_crystal_density_diffrn 1.917
_exptl_crystal_description 'rectangular prisms'
_exptl_crystal_F_000 2112
_exptl_crystal_size_max 0.57
_exptl_crystal_size_mid 0.17
_exptl_crystal_size_min 0.07
_refine_diff_density_max 1.212
_refine_diff_density_min -0.905
_refine_diff_density_rms 0.231
_refine_ls_extinction_method none
_refine_ls_goodness_of_fit_all 1.027
_refine_ls_goodness_of_fit_obs 1.121
_refine_ls_hydrogen_treatment riding
_refine_ls_matrix_type full
_refine_ls_number_parameters 179
_refine_ls_number_reflns 2396
_refine_ls_number_restraints 0
_refine_ls_restrained_S_all 1.005
_refine_ls_restrained_S_obs 1.121
_refine_ls_R_factor_all 0.1436
_refine_ls_R_factor_obs 0.0729
_refine_ls_shift/esd_max 0.678
_refine_ls_shift/esd_mean 0.032
_refine_ls_structure_factor_coef Fsqd
_refine_ls_weighting_details 'w=1/[\s^2^(Fo^2^)+(0.1260P)^2^] where P=(Fo^2^+2Fc^2^)/3'
_refine_ls_weighting_scheme calc
_refine_ls_wR_factor_all 0.2561
_refine_ls_wR_factor_obs 0.1850
_reflns_number_observed 1490
_reflns_number_total 3461
_reflns_observed_criterion I>2sigma(I)
_cod_data_source_file b008476j.txt
_cod_data_source_block marcus10b
_cod_depositor_comments
;
The following automatic conversions were performed:

data item '_refine_ls_weighting_scheme' value 'calc
w=1/[\s^2^(Fo^2^)+(0.1260P)^2^] where P=(Fo^2^+2Fc^2^)/3' was changed
to 'calc'. A new data item '_refine_ls_weighting_details' was created
with the value set to 'w=1/[\s^2^(Fo^2^)+(0.1260P)^2^] where
P=(Fo^2^+2Fc^2^)/3'.

Automatic conversion script
Id: cif_fix_values 6909 2019-04-08 15:41:33Z antanas 
;
_cod_original_sg_symbol_H-M 'Pnmm (equiv. to no. 59)'
_cod_database_code 7702489

loop_
_symmetry_equiv_pos_as_xyz
'x, y, z'
'x, y, -z+1/2'
'x, -y+1/2, z'
'x, -y+1/2, -z+1/2'
'-x, -y, -z'
'-x, -y, z-1/2'
'-x, y-1/2, -z'
'-x, y-1/2, z-1/2'

loop_
_atom_site_aniso_label
_atom_site_aniso_U_11
_atom_site_aniso_U_22
_atom_site_aniso_U_33
_atom_site_aniso_U_23
_atom_site_aniso_U_13
_atom_site_aniso_U_12
Cu1 0.0406(15) 0.0325(15) 0.0310(12) 0.000 -0.0018(11) 0.000
Cu2 0.0384(14) 0.040(2) 0.0333(13) 0.000 -0.0026(11) 0.000
Br1 0.060(2) 0.0589(14) 0.0619(15) 0.000 -0.0119(13) 0.000
Br2 0.0724(11) 0.0450(8) 0.0576(9) -0.0100(8) -0.0119(8) 0.0052(8)
Br11 0.160(8) 0.106(7) 0.052(4) 0.000 0.000 -0.017(7)
Br21 0.155(9) 0.047(5) 0.052(4) 0.000 0.000 -0.020(6)
Br12 0.072(11) 0.154(16) 0.036(6) 0.000 0.000 0.000
Br22 0.106(13) 0.209(20) 0.076(9) 0.000 0.000 0.000

loop_
_atom_site_label
_atom_site_type_symbol
_atom_site_fract_x
_atom_site_fract_y
_atom_site_fract_z
_atom_site_U_iso_or_equiv
_atom_site_thermal_displace_type
_atom_site_occupancy
_atom_site_calc_flag
_atom_site_refinement_flags
Cu1 Cu 0.4869(3) 0.2500 0.55013(7) 0.0347(6) Uani 1 d S
Cu2 Cu 0.5348(3) 0.2500 0.44705(7) 0.0372(6) Uani 1 d S
Br1 Br 0.7789(3) 0.2500 0.49400(7) 0.0603(7) Uani 1 d S
Br2 Br 0.3821(2) 0.12729(10) 0.50043(4) 0.0583(5) Uani 1 d .
N11A N 0.2804(16) 0.2500 0.5912(4) 0.036(3) Uiso 1 d S
C12A C 0.3090(20) 0.2500 0.6317(5) 0.034(4) Uiso 1 d S
C13A C 0.1745(20) 0.2500 0.6614(6) 0.042(5) Uiso 1 d S
H13A H 0.1918(20) 0.2500 0.6901(6) 0.050 Uiso 1 calc SR
C14A C 0.0216(23) 0.2500 0.6445(6) 0.046(5) Uiso 1 d S
H14A H -0.0696(23) 0.2500 0.6620(6) 0.055 Uiso 1 calc SR
C15A C 0.0003(23) 0.2500 0.6034(6) 0.053(5) Uiso 1 d S
H15A H -0.1054(23) 0.2500 0.5924(6) 0.063 Uiso 1 calc SR
C16A C 0.1261(19) 0.2500 0.5783(5) 0.034(4) Uiso 1 d S
H16A H 0.1064(19) 0.2500 0.5497(5) 0.041 Uiso 1 calc SR
N21A N 0.5919(11) 0.1516(7) 0.5892(3) 0.035(2) Uiso 1 d .
C22A C 0.5803(13) 0.1605(8) 0.6299(3) 0.030(3) Uiso 1 d .
C23A C 0.6460(14) 0.0959(9) 0.6582(4) 0.046(3) Uiso 1 d .
H23A H 0.6353(14) 0.1031(9) 0.6870(4) 0.055 Uiso 1 calc R
C24A C 0.7284(16) 0.0203(10) 0.6406(4) 0.051(3) Uiso 1 d .
H24A H 0.7762(16) -0.0247(10) 0.6579(4) 0.061 Uiso 1 calc R
C25A C 0.7404(16) 0.0109(10) 0.5984(4) 0.052(3) Uiso 1 d .
H25A H 0.7955(16) -0.0401(10) 0.5867(4) 0.062 Uiso 1 calc R
C26A C 0.6692(14) 0.0787(9) 0.5731(4) 0.040(3) Uiso 1 d .
H26A H 0.6760(14) 0.0726(9) 0.5442(4) 0.048 Uiso 1 calc R
C1A C 0.4882(21) 0.2500 0.6471(5) 0.037(4) Uiso 1 d S
N1A N 0.4897(22) 0.2500 0.6936(5) 0.030(5) Uiso 1 d S
N11B N 0.3415(15) 0.2500 0.4068(4) 0.032(3) Uiso 1 d S
C12B C 0.3627(19) 0.2500 0.3663(5) 0.029(4) Uiso 1 d S
C13B C 0.2380(22) 0.2500 0.3380(6) 0.045(5) Uiso 1 d S
H13B H 0.2596(22) 0.2500 0.3095(6) 0.054 Uiso 1 calc SR
C14B C 0.0775(23) 0.2500 0.3528(6) 0.049(5) Uiso 1 d S
H14B H -0.0112(23) 0.2500 0.3345(6) 0.059 Uiso 1 calc SR
C15B C 0.0546(21) 0.2500 0.3950(5) 0.041(4) Uiso 1 d S
H15B H -0.0509(21) 0.2500 0.4061(5) 0.049 Uiso 1 calc SR
C16B C 0.1876(19) 0.2500 0.4208(5) 0.035(4) Uiso 1 d S
H16B H 0.1701(19) 0.2500 0.4495(5) 0.042 Uiso 1 calc SR
N21B N 0.6322(11) 0.1470(7) 0.4070(3) 0.037(2) Uiso 1 d .
C22B C 0.6333(13) 0.1608(8) 0.3669(3) 0.030(3) Uiso 1 d .
C23B C 0.7077(15) 0.0981(9) 0.3389(4) 0.049(3) Uiso 1 d .
H23B H 0.7071(15) 0.1096(9) 0.3103(4) 0.059 Uiso 1 calc R
C24B C 0.7834(17) 0.0172(10) 0.3555(4) 0.054(4) Uiso 1 d .
H24B H 0.8336(17) -0.0269(10) 0.3382(4) 0.065 Uiso 1 calc R
C25B C 0.7803(16) 0.0057(11) 0.3990(4) 0.056(4) Uiso 1 d .
H25B H 0.8337(16) -0.0451(11) 0.4114(4) 0.067 Uiso 1 calc R
C26B C 0.6989(15) 0.0692(10) 0.4227(4) 0.049(3) Uiso 1 d .
H26B H 0.6892(15) 0.0580(10) 0.4512(4) 0.058 Uiso 1 calc R
C1B C 0.5442(22) 0.2500 0.3499(6) 0.041(4) Uiso 1 d S
N1B N 0.5556(24) 0.2500 0.3035(6) 0.030(5) Uiso 1 d S
Br11 Br 0.6567(16) 0.5785(9) 0.2500 0.106(3) Uani 0.371(6) d SP
Br21 Br 0.3826(14) 0.0665(6) 0.2500 0.085(3) Uani 0.371(6) d SP
Br12 Br 0.1599(26) 0.7500 0.2500 0.087(6) Uani 0.371(6) d SP
Br22 Br 0.8939(23) 0.2500 0.2500 0.130(7) Uani 0.371(6) d SP
O1X O 0.6800 0.2500 0.5050 0.156(49) Uiso 0.25 d SP
C1X C 0.8661(52) 0.2227(27) 0.5078(11) 0.023(10) Uiso 0.25 d P
O11 O 0.6090 0.6087 0.2500 0.287(54) Uiso 0.50 d SP
O21 O 0.4237(38) 0.1007(23) 0.2500 0.042(10) Uiso 0.50 d SP
O12 O 0.2063(95) 0.7500 0.2500 0.063(28) Uiso 0.50 d SP
O22 O 0.8140(87) 0.2500 0.2500 0.113(33) Uiso 0.50 d SP
C81 C 0.0757(26) 0.0920(18) 0.2500 0.065(6) Uiso 1 d S
C82 C 0.0283(30) -0.0042(22) 0.2500 0.086(8) Uiso 1 d S
C83 C -0.0152(29) -0.0927(21) 0.2500 0.081(8) Uiso 1 d S
C91 C 0.5363(64) 0.2500 0.6985(16) 0.051(17) Uiso 0.50 d SP
C92 C 0.5754(69) 0.2500 0.5535(18) 0.080(20) Uiso 0.50 d SP
C93 C 0.4395(64) 0.2500 0.4476(16) 0.069(16) Uiso 0.50 d SP
C94 C 0.5120(69) 0.2500 0.3028(20) 0.056(20) Uiso 0.50 d SP

loop_
_atom_type_symbol
_atom_type_description
_atom_type_scat_dispersion_real
_atom_type_scat_dispersion_imag
_atom_type_scat_source
C C 0.0033 0.0016 'International Tables Vol C Tables 4.2.6.8 and 6.1.1.4'
H H 0.0000 0.0000 'International Tables Vol C Tables 4.2.6.8 and 6.1.1.4'
Br Br -0.2901 2.4595 'International Tables Vol C Tables 4.2.6.8 and 6.1.1.4'
Cu Cu 0.3201 1.2651 'International Tables Vol C Tables 4.2.6.8 and 6.1.1.4'
N N 0.0061 0.0033 'International Tables Vol C Tables 4.2.6.8 and 6.1.1.4'
O O 0.0106 0.0060 'International Tables Vol C Tables 4.2.6.8 and 6.1.1.4'

loop_
_geom_angle_atom_site_label_1
_geom_angle_atom_site_label_2
_geom_angle_atom_site_label_3
_geom_angle
_geom_angle_site_symmetry_1
_geom_angle_site_symmetry_3
C92 Cu1 N21A 60.0(29) . .
C92 Cu1 N21A 60.0(29) . 3
N21A Cu1 N21A 85.3(5) . 3
C92 Cu1 N11A 133.5(47) . .
N21A Cu1 N11A 87.4(4) . .
N21A Cu1 N11A 87.4(4) 3 .
C92 Cu1 O1X 51.0(46) . .
N21A Cu1 O1X 96.0(3) . .
N21A Cu1 O1X 96.0(3) 3 .
N11A Cu1 O1X 175.4(4) . .
C92 Cu1 Br2 115.5(30) . 3
N21A Cu1 Br2 175.3(3) . 3
N21A Cu1 Br2 93.2(3) 3 3
N11A Cu1 Br2 97.0(3) . 3
O1X Cu1 Br2 79.74(7) . 3
C92 Cu1 Br2 115.5(30) . .
N21A Cu1 Br2 93.2(3) . .
N21A Cu1 Br2 175.3(3) 3 .
N11A Cu1 Br2 97.0(3) . .
O1X Cu1 Br2 79.74(7) . .
Br2 Cu1 Br2 87.94(10) 3 .
C93 Cu2 N11B 40.6(39) . .
C93 Cu2 N21B 113.1(26) . .
N11B Cu2 N21B 84.7(4) . .
C93 Cu2 N21B 113.1(26) . 3
N11B Cu2 N21B 84.6(4) . 3
N21B Cu2 N21B 88.2(5) . 3
C93 Cu2 O1X 121.2(39) . .
N11B Cu2 O1X 161.8(4) . .
N21B Cu2 O1X 108.1(3) . .
N21B Cu2 O1X 108.1(3) 3 .
C93 Cu2 Br1 141.6(39) . .
N11B Cu2 Br1 177.8(4) . .
N21B Cu2 Br1 93.8(3) . .
N21B Cu2 Br1 93.8(3) 3 .
O1X Cu2 Br1 20.39(6) . .
C93 Cu2 Br2 62.1(27) . 3
N11B Cu2 Br2 92.5(3) . 3
N21B Cu2 Br2 174.4(3) . 3
N21B Cu2 Br2 96.3(3) 3 3
O1X Cu2 Br2 73.65(6) . 3
Br1 Cu2 Br2 89.23(8) . 3
C93 Cu2 Br2 62.1(27) . .
N11B Cu2 Br2 92.5(3) . .
N21B Cu2 Br2 96.3(3) . .
N21B Cu2 Br2 174.4(3) 3 .
O1X Cu2 Br2 73.65(6) . .
Br1 Cu2 Br2 89.23(8) . .
Br2 Cu2 Br2 78.99(9) 3 .
O1X Br1 C1X 120.9(23) . 3
O1X Br1 C1X 120.9(23) . .
C1X Br1 C1X 49.7(44) 3 .
O1X Br1 Cu2 60.67(14) . .
C1X Br1 Cu2 154.7(22) 3 .
C1X Br1 Cu2 154.7(22) . .
Cu1 Br2 Cu2 78.43(7) . .
C16A N11A C12A 118.4(14) . .
C16A N11A Cu1 123.8(11) . .
C12A N11A Cu1 117.8(11) . .
N11A C12A C13A 120.8(15) . .
N11A C12A C1A 118.8(15) . .
C13A C12A C1A 120.4(14) . .
C14A C13A C12A 115.5(16) . .
C14A C13A H13A 122.2(11) . .
C12A C13A H13A 122.2(9) . .
C15A C14A C13A 121.0(19) . .
C15A C14A H14A 119.4(12) . .
C13A C14A H14A 119.5(12) . .
C16A C15A C14A 120.5(19) . .
C16A C15A H15A 119.7(11) . .
C14A C15A H15A 119.8(12) . .
C15A C16A N11A 123.8(17) . .
C15A C16A H16A 118.1(11) . .
N11A C16A H16A 118.1(9) . .
C22A N21A C26A 119.8(10) . .
C22A N21A C92 123.2(17) . .
C26A N21A C92 113.3(17) . .
C22A N21A Cu1 120.5(8) . .
C26A N21A Cu1 119.7(8) . .
C92 N21A Cu1 20.4(18) . .
N21A C22A C23A 123.6(11) . .
N21A C22A C1A 117.2(11) . .
C23A C22A C1A 119.2(11) . .
C24A C23A C22A 115.5(12) . .
C24A C23A H23A 122.2(8) . .
C22A C23A H23A 122.2(7) . .
C25A C24A C23A 121.0(13) . .
C25A C24A H24A 119.5(9) . .
C23A C24A H24A 119.5(8) . .
C24A C25A C26A 118.8(14) . .
C24A C25A H25A 120.6(9) . .
C26A C25A H25A 120.6(8) . .
N21A C26A C25A 121.3(12) . .
N21A C26A H26A 119.3(7) . .
C25A C26A H26A 119.4(8) . .
N1A C1A C12A 109.1(15) . .
N1A C1A C22A 110.2(9) . 3
C12A C1A C22A 109.9(9) . 3
N1A C1A C22A 110.2(9) . .
C12A C1A C22A 109.9(9) . .
C22A C1A C22A 107.6(13) 3 .
N1A C1A C91 12.9(21) . .
C12A C1A C91 122.0(22) . .
C22A C1A C91 103.2(13) 3 .
C22A C1A C91 103.2(13) . .
C12B N11B C16B 117.3(14) . .
C12B N11B C93 140.9(23) . .
C16B N11B C93 101.8(22) . .
C12B N11B Cu2 121.7(11) . .
C16B N11B Cu2 121.1(11) . .
C93 N11B Cu2 19.3(19) . .
N11B C12B C13B 124.1(16) . .
N11B C12B C1B 117.1(14) . .
C13B C12B C1B 118.9(14) . .
C12B C13B C14B 118.4(17) . .
C12B C13B H13B 120.8(10) . .
C14B C13B H13B 120.8(11) . .
C15B C14B C13B 117.8(18) . .
C15B C14B H14B 121.1(11) . .
C13B C14B H14B 121.1(11) . .
C14B C15B C16B 119.5(17) . .
C14B C15B H15B 120.3(11) . .
C16B C15B H15B 120.3(10) . .
N11B C16B C15B 123.0(16) . .
N11B C16B H16B 118.5(9) . .
C15B C16B H16B 118.5(10) . .
C22B N21B C26B 119.7(11) . .
C22B N21B Cu2 120.0(8) . .
C26B N21B Cu2 120.2(8) . .
N21B C22B C23B 122.7(11) . .
N21B C22B C1B 117.7(11) . .
C23B C22B C1B 119.6(11) . .
C22B C23B C24B 117.7(12) . .
C22B C23B H23B 121.1(7) . .
C24B C23B H23B 121.1(8) . .
C25B C24B C23B 117.5(13) . .
C25B C24B H24B 121.2(9) . .
C23B C24B H24B 121.2(8) . .
C26B C25B C24B 119.2(14) . .
C26B C25B H25B 120.4(9) . .
C24B C25B H25B 120.4(9) . .
N21B C26B C25B 122.9(13) . .
N21B C26B H26B 118.5(7) . .
C25B C26B H26B 118.5(9) . .
N1B C1B C94 13.4(24) . .
N1B C1B C22B 108.6(10) . 3
C94 C1B C22B 115.1(13) . 3
N1B C1B C22B 108.6(10) . .
C94 C1B C22B 115.1(13) . .
C22B C1B C22B 108.8(14) 3 .
N1B C1B C12B 113.0(15) . .
C94 C1B C12B 99.6(25) . .
C22B C1B C12B 108.8(9) 3 .
C22B C1B C12B 108.8(9) . .
Br1 O1X C1X 30.3(13) . .
Br1 O1X C1X 30.3(13) . 3
C1X O1X C1X 28.6(27) . 3
Br1 O1X C92 142.4(19) . .
C1X O1X C92 114.5(22) . .
C1X O1X C92 114.5(22) 3 .
Br1 O1X Cu1 161.1(2) . .
C1X O1X Cu1 132.3(13) . .
C1X O1X Cu1 132.3(13) 3 .
C92 O1X Cu1 18.7(19) . .
Br1 O1X Cu2 98.9(2) . .
C1X O1X Cu2 124.7(12) . .
C1X O1X Cu2 124.7(12) 3 .
C92 O1X Cu2 118.7(19) . .
Cu1 O1X Cu2 100.00(9) . .
C1X C1X Br1 65.1(22) 3 .
C1X C1X O1X 75.7(13) 3 .
Br1 C1X O1X 28.8(14) . .
C83 C82 C81 180.0(25) . .
Cu1 C92 O1X 110.3(56) . .
Cu1 C92 N21A 99.6(35) . .
O1X C92 N21A 121.2(20) . .
Cu1 C92 N21A 99.6(35) . 3
O1X C92 N21A 121.2(20) . 3
N21A C92 N21A 101.0(29) . 3
Cu2 C93 N11B 120.2(51) . .

loop_
_geom_bond_atom_site_label_1
_geom_bond_atom_site_label_2
_geom_bond_distance
_geom_bond_site_symmetry_2
Cu1 C92 0.73(6) .
Cu1 N21A 2.060(10) .
Cu1 N21A 2.060(10) 3
Cu1 N11A 2.134(13) .
Cu1 O1X 2.135(2) .
Cu1 Br2 2.508(2) 3
Cu1 Br2 2.508(2) .
Cu2 C93 0.78(5) .
Cu2 N11B 2.034(13) .
Cu2 N21B 2.099(10) .
Cu2 N21B 2.099(10) 3
Cu2 O1X 2.199(2) .
Cu2 Br1 2.492(3) .
Cu2 Br2 2.737(2) 3
Cu2 Br2 2.737(2) .
Br1 O1X 0.879(3) .
Br1 C1X 0.92(4) 3
Br1 C1X 0.92(4) .
N11A C16A 1.32(2) .
N11A C12A 1.32(2) .
C12A C13A 1.45(2) .
C12A C1A 1.54(2) .
C13A C14A 1.36(2) .
C13A H13A 0.93 .
C14A C15A 1.33(2) .
C14A H14A 0.93 .
C15A C16A 1.30(2) .
C15A H15A 0.93 .
C16A H16A 0.93 .
N21A C22A 1.313(12) .
N21A C26A 1.316(14) .
N21A C92 1.81(4) .
C22A C23A 1.39(2) .
C22A C1A 1.574(14) .
C23A C24A 1.38(2) .
C23A H23A 0.93 .
C24A C25A 1.36(2) .
C24A H24A 0.93 .
C25A C26A 1.38(2) .
C25A H25A 0.93 .
C26A H26A 0.93 .
C1A N1A 1.49(2) .
C1A C22A 1.574(14) 3
C1A C91 1.69(5) .
N11B C12B 1.31(2) .
N11B C16B 1.33(2) .
N11B C93 1.53(5) .
C12B C13B 1.36(2) .
C12B C1B 1.57(2) .
C13B C14B 1.39(2) .
C13B H13B 0.93 .
C14B C15B 1.36(2) .
C14B H14B 0.93 .
C15B C16B 1.36(2) .
C15B H15B 0.93 .
C16B H16B 0.93 .
N21B C22B 1.298(13) .
N21B C26B 1.33(2) .
C22B C23B 1.40(2) .
C22B C1B 1.557(15) .
C23B C24B 1.41(2) .
C23B H23B 0.93 .
C24B C25B 1.40(2) .
C24B H24B 0.93 .
C25B C26B 1.35(2) .
C25B H25B 0.93 .
C26B H26B 0.93 .
C1B N1B 1.49(3) .
C1B C94 1.53(7) .
C1B C22B 1.557(15) 3
Br11 O11 0.579(15) .
Br21 O21 0.59(3) .
Br22 O22 0.65(7) .
O1X C1X 1.57(4) .
O1X C1X 1.57(4) 3
O1X C92 1.77(6) .
C1X C1X 0.78(8) 3
C81 C82 1.42(3) .
C82 C83 1.30(3) .
C92 N21A 1.81(4) 3
